data_4509927
loop_
_publ_author_name
'Kundu, Subrata'
'Chakraborty, Amit'
'Mondal, Kunal'
'Chandrasekhar, Vadapalli'

_publ_section_title
;
 Multi-Ruthenocene Assemblies on an Organostannoxane Platform.
 Supramolecular Signatures and Conversion to (Ru--Sn)O2
;
_journal_issue 2
_journal_name_full 'Crystal Growth &amp; Design'
_journal_page_first 861
_journal_paper_doi 10.1021/cg4017323
_journal_volume 14
_journal_year 2014
_chemical_formula_moiety 'C102 H84 O18 Ru6 Sn6, 6(C7 H8)'
_chemical_formula_sum 'C144 H132 O18 Ru6 Sn6'
_chemical_formula_weight 3469.06
_chemical_name_systematic
; 
 ? 
;
_space_group_IT_number 148
_symmetry_cell_setting trigonal
_symmetry_space_group_name_Hall '-R 3'
_symmetry_space_group_name_H-M 'R -3 :H'
_atom_sites_solution_hydrogens geom
_atom_sites_solution_primary direct
_atom_sites_solution_secondary difmap
_audit_creation_method SHELXL-97
_cell_angle_alpha 90.00
_cell_angle_beta 90.00
_cell_angle_gamma 120.00
_cell_formula_units_Z 3
_cell_length_a 22.117
_cell_length_b 22.117
_cell_length_c 24.215(5)
_cell_measurement_reflns_used 4629
_cell_measurement_temperature 100(2)
_cell_measurement_theta_max 27.07
_cell_measurement_theta_min 2.29
_cell_volume 10258(2)
_computing_cell_refinement 'Bruker SMART'
_computing_data_collection 'Bruker SMART'
_computing_data_reduction 'Bruker SAINT'
_computing_molecular_graphics 'Bruker SHELXTL'
_computing_publication_material 'Bruker SHELXTL'
_computing_structure_refinement 'Bruker SHELXTL'
_computing_structure_solution 'Bruker SHELXTL'
_diffrn_ambient_temperature 100(2)
_diffrn_measured_fraction_theta_full 0.989
_diffrn_measured_fraction_theta_max 0.989
_diffrn_measurement_device_type 'CCD area detector'
_diffrn_measurement_method 'phi and omega scans'
_diffrn_radiation_monochromator graphite
_diffrn_radiation_source 'fine-focus sealed tube'
_diffrn_radiation_type MoK\a
_diffrn_radiation_wavelength 0.71069
_diffrn_reflns_av_R_equivalents 0.0564
_diffrn_reflns_av_sigmaI/netI 0.0422
_diffrn_reflns_limit_h_max 26
_diffrn_reflns_limit_h_min -22
_diffrn_reflns_limit_k_max 25
_diffrn_reflns_limit_k_min -26
_diffrn_reflns_limit_l_max 29
_diffrn_reflns_limit_l_min -24
_diffrn_reflns_number 18451
_diffrn_reflns_theta_full 25.48
_diffrn_reflns_theta_max 25.48
_diffrn_reflns_theta_min 1.84
_exptl_absorpt_coefficient_mu 1.779
_exptl_absorpt_correction_T_max 0.889
_exptl_absorpt_correction_T_min 0.867
_exptl_absorpt_correction_type empirical
_exptl_absorpt_process_details sadabs
_exptl_crystal_colour brown
_exptl_crystal_density_diffrn 1.685
_exptl_crystal_density_method 'not measured'
_exptl_crystal_description block
_exptl_crystal_F_000 5112
_exptl_crystal_size_max 0.08
_exptl_crystal_size_mid 0.07
_exptl_crystal_size_min 0.066
_platon_squeeze_details
;
;
_refine_diff_density_max 1.592
_refine_diff_density_min -0.504
_refine_diff_density_rms 0.127
_refine_ls_extinction_method none
_refine_ls_goodness_of_fit_ref 1.077
_refine_ls_hydrogen_treatment mixed
_refine_ls_matrix_type full
_refine_ls_number_parameters 263
_refine_ls_number_reflns 4183
_refine_ls_number_restraints 0
_refine_ls_restrained_S_all 1.077
_refine_ls_R_factor_all 0.0435
_refine_ls_R_factor_gt 0.0350
_refine_ls_shift/su_max 0.004
_refine_ls_shift/su_mean 0.000
_refine_ls_structure_factor_coef Fsqd
_refine_ls_weighting_details 'calc w=1/[\s^2^(Fo^2^)+(0.0427P)^2^+5.7840P] where P=(Fo^2^+2Fc^2^)/3'
_refine_ls_weighting_scheme calc
_refine_ls_wR_factor_gt 0.0813
_refine_ls_wR_factor_ref 0.0859
_reflns_number_gt 3512
_reflns_number_total 4183
_reflns_threshold_expression >2sigma(I)
_cod_data_source_file cg4017323_si_002.cif
_cod_data_source_block Complex2
_cod_depositor_comments
;
The following automatic conversions were performed:

'_symmetry_cell_setting' value 'Trigonal' changed to 'trigonal'
according to
/usr/data/users/saulius/automatic-downloads/current/ACS/lib/dictionaries/cif_core.dic
dictionary named 'cif_core.dic' version 2.4.2 from 2011-04-26.

Automatic conversion script
Id: cif_fix_values 2281 2013-09-26 08:29:07Z andrius 
;
_cod_original_sg_symbol_H-M 'R -3'
_cod_database_code 4509927

loop_
_symmetry_equiv_pos_as_xyz
'x, y, z'
'-y, x-y, z'
'-x+y, -x, z'
'x+2/3, y+1/3, z+1/3'
'-y+2/3, x-y+1/3, z+1/3'
'-x+y+2/3, -x+1/3, z+1/3'
'x+1/3, y+2/3, z+2/3'
'-y+1/3, x-y+2/3, z+2/3'
'-x+y+1/3, -x+2/3, z+2/3'
'-x, -y, -z'
'y, -x+y, -z'
'x-y, x, -z'
'-x+2/3, -y+1/3, -z+1/3'
'y+2/3, -x+y+1/3, -z+1/3'
'x-y+2/3, x+1/3, -z+1/3'
'-x+1/3, -y+2/3, -z+2/3'
'y+1/3, -x+y+2/3, -z+2/3'
'x-y+1/3, x+2/3, -z+2/3'

loop_
_atom_site_label
_atom_site_type_symbol
_atom_site_fract_x
_atom_site_fract_y
_atom_site_fract_z
_atom_site_U_iso_or_equiv
_atom_site_adp_type
_atom_site_occupancy
_atom_site_symmetry_multiplicity
_atom_site_calc_flag
_atom_site_refinement_flags
Sn1 Sn 0.910398(13) 1.017975(13) 0.451552(11) 0.01640(10) Uani 1 1 d .
Ru1 Ru 0.647823(17) 0.783555(17) 0.438119(14) 0.02099(11) Uani 1 1 d .
O1 O 0.79913(13) 0.96089(14) 0.46426(11) 0.0202(6) Uani 1 1 d .
O2 O 0.78874(13) 0.88982(14) 0.53532(11) 0.0203(6) Uani 1 1 d .
O3 O 0.90777(13) 0.92386(13) 0.46188(11) 0.0173(6) Uani 1 1 d .
C1 C 0.6875(2) 0.8724(2) 0.49168(17) 0.0212(9) Uani 1 1 d .
C2 C 0.6492(2) 0.8822(2) 0.44844(17) 0.0235(9) Uani 1 1 d .
H2 H 0.6674 0.9210 0.4220 0.028 Uiso 1 1 calc R
C3 C 0.5794(2) 0.8274(2) 0.45271(18) 0.0287(10) Uani 1 1 d .
H3 H 0.5408 0.8208 0.4289 0.034 Uiso 1 1 calc R
C4 C 0.5743(2) 0.7847(2) 0.49769(19) 0.0318(11) Uani 1 1 d .
H4 H 0.5313 0.7437 0.5105 0.038 Uiso 1 1 calc R
C5 C 0.6403(2) 0.8117(2) 0.52222(17) 0.0253(10) Uani 1 1 d .
H5 H 0.6513 0.7941 0.5556 0.030 Uiso 1 1 calc R
C6 C 0.6262(2) 0.7237(2) 0.36205(18) 0.0275(10) Uani 1 1 d .
H6 H 0.5899 0.7155 0.3350 0.033 Uiso 1 1 calc R
C7 C 0.6191(2) 0.6798(2) 0.40731(18) 0.0276(10) Uani 1 1 d .
H7 H 0.5769 0.6361 0.4171 0.033 Uiso 1 1 calc R
C8 C 0.6843(2) 0.7087(2) 0.43468(18) 0.0273(10) Uani 1 1 d .
H8 H 0.6950 0.6884 0.4665 0.033 Uiso 1 1 calc R
C9 C 0.7321(2) 0.7701(2) 0.40617(17) 0.0254(10) Uani 1 1 d .
H9 H 0.7817 0.7996 0.4150 0.031 Uiso 1 1 calc R
C10 C 0.6970(2) 0.7803(2) 0.36144(17) 0.0246(9) Uani 1 1 d .
H10 H 0.7179 0.8175 0.3338 0.030 Uiso 1 1 calc R
C11 C 0.7641(2) 0.9109(2) 0.49708(16) 0.0189(9) Uani 1 1 d .
C12 C 0.9014(2) 1.0274(2) 0.36482(16) 0.0181(8) Uani 1 1 d .
C13 C 0.9050(2) 1.0878(2) 0.34278(17) 0.0233(9) Uani 1 1 d .
H13 H 0.9072 1.1219 0.3665 0.028 Uiso 1 1 calc R
C14 C 0.9055(2) 1.0975(2) 0.28641(18) 0.0280(10) Uani 1 1 d .
H14 H 0.9071 1.1375 0.2726 0.034 Uiso 1 1 calc R
C15 C 0.9036(2) 1.0482(2) 0.25038(17) 0.0273(10) Uani 1 1 d .
H15 H 0.9057 1.0557 0.2125 0.033 Uiso 1 1 calc R
C16 C 0.8985(2) 0.9875(2) 0.27115(18) 0.0265(10) Uani 1 1 d .
H16 H 0.8963 0.9538 0.2470 0.032 Uiso 1 1 calc R
C17 C 0.8968(2) 0.9765(2) 0.32790(17) 0.0231(9) Uani 1 1 d .
H17 H 0.8925 0.9352 0.3414 0.028 Uiso 1 1 calc R
C18 C 0.7914(3) 0.1982(2) 0.2470(2) 0.0375(12) Uani 1 1 d .
C19 C 0.8006(3) 0.1935(3) 0.3030(2) 0.0451(13) Uani 1 1 d .
H19 H 0.7632 0.1610 0.3240 0.054 Uiso 1 1 calc R
C20 C 0.8634(3) 0.2355(3) 0.3285(2) 0.0456(13) Uani 1 1 d .
H20 H 0.8681 0.2322 0.3663 0.055 Uiso 1 1 calc R
C21 C 0.9201(3) 0.2833(3) 0.2969(2) 0.0392(12) Uani 1 1 d .
H21 H 0.9632 0.3118 0.3134 0.047 Uiso 1 1 calc R
C22 C 0.9117(2) 0.2880(3) 0.2412(2) 0.0382(12) Uani 1 1 d .
H22 H 0.9491 0.3202 0.2200 0.046 Uiso 1 1 calc R
C23 C 0.8482(3) 0.2451(3) 0.2163(2) 0.0408(12) Uani 1 1 d .
H23 H 0.8437 0.2478 0.1783 0.049 Uiso 1 1 calc R
C24 C 0.7204(3) 0.1535(3) 0.2192(3) 0.0490(14) Uani 1 1 d .
H24A H 0.6927 0.1124 0.2409 0.073 Uiso 1 1 calc R
H24B H 0.7271 0.1402 0.1830 0.073 Uiso 1 1 calc R
H24C H 0.6968 0.1799 0.2163 0.073 Uiso 1 1 calc R

loop_
_atom_site_aniso_label
_atom_site_aniso_U_11
_atom_site_aniso_U_22
_atom_site_aniso_U_33
_atom_site_aniso_U_23
_atom_site_aniso_U_13
_atom_site_aniso_U_12
Sn1 0.01563(16) 0.01594(16) 0.01792(17) 0.00005(10) -0.00070(11) 0.00810(12)
Ru1 0.01633(18) 0.0223(2) 0.0233(2) -0.00293(14) -0.00218(13) 0.00893(15)
O1 0.0156(14) 0.0194(15) 0.0251(15) 0.0026(12) 0.0004(12) 0.0083(12)
O2 0.0184(14) 0.0223(15) 0.0210(15) -0.0001(12) 0.0005(12) 0.0107(13)
O3 0.0165(14) 0.0180(14) 0.0196(15) 0.0006(11) 0.0001(11) 0.0102(12)
C1 0.019(2) 0.018(2) 0.025(2) -0.0099(17) -0.0037(17) 0.0079(18)
C2 0.024(2) 0.026(2) 0.025(2) -0.0079(18) -0.0018(18) 0.0159(19)
C3 0.020(2) 0.039(3) 0.032(3) -0.010(2) -0.0072(19) 0.018(2)
C4 0.020(2) 0.034(3) 0.034(3) -0.008(2) 0.0043(19) 0.008(2)
C5 0.020(2) 0.030(2) 0.020(2) -0.0006(18) 0.0050(17) 0.0083(19)
C6 0.026(2) 0.030(2) 0.032(3) -0.013(2) -0.0107(19) 0.018(2)
C7 0.024(2) 0.023(2) 0.036(3) -0.0045(19) -0.003(2) 0.012(2)
C8 0.033(3) 0.025(2) 0.030(2) -0.0027(19) -0.002(2) 0.019(2)
C9 0.022(2) 0.028(2) 0.031(2) -0.0034(19) -0.0004(18) 0.016(2)
C10 0.026(2) 0.027(2) 0.026(2) -0.0019(19) 0.0009(18) 0.018(2)
C11 0.019(2) 0.019(2) 0.020(2) -0.0076(17) -0.0026(17) 0.0103(18)
C12 0.015(2) 0.020(2) 0.016(2) -0.0010(16) -0.0034(16) 0.0064(17)
C13 0.025(2) 0.022(2) 0.025(2) -0.0031(18) -0.0025(18) 0.0132(19)
C14 0.029(2) 0.029(2) 0.029(2) 0.0057(19) -0.0001(19) 0.017(2)
C15 0.024(2) 0.036(3) 0.020(2) 0.0055(19) -0.0012(18) 0.014(2)
C16 0.022(2) 0.031(2) 0.026(2) -0.0094(19) -0.0059(18) 0.014(2)
C17 0.022(2) 0.022(2) 0.029(2) -0.0002(18) -0.0032(18) 0.0134(19)
C18 0.035(3) 0.029(3) 0.047(3) 0.003(2) -0.009(2) 0.015(2)
C19 0.046(3) 0.032(3) 0.047(3) 0.008(2) 0.004(3) 0.012(3)
C20 0.059(4) 0.038(3) 0.037(3) 0.002(2) -0.005(3) 0.022(3)
C21 0.032(3) 0.034(3) 0.049(3) -0.005(2) -0.008(2) 0.015(2)
C22 0.030(3) 0.042(3) 0.043(3) 0.005(2) 0.002(2) 0.018(2)
C23 0.041(3) 0.044(3) 0.042(3) 0.002(2) -0.007(2) 0.025(3)
C24 0.035(3) 0.038(3) 0.072(4) 0.000(3) -0.011(3) 0.016(3)

loop_
_atom_type_symbol
_atom_type_description
_atom_type_scat_dispersion_real
_atom_type_scat_dispersion_imag
_atom_type_scat_source
C C 0.0033 0.0016 'International Tables Vol C Tables 4.2.6.8 and 6.1.1.4'
H H 0.0000 0.0000 'International Tables Vol C Tables 4.2.6.8 and 6.1.1.4'
O O 0.0106 0.0060 'International Tables Vol C Tables 4.2.6.8 and 6.1.1.4'
Ru Ru -1.2594 0.8363 'International Tables Vol C Tables 4.2.6.8 and 6.1.1.4'
Sn Sn -0.6537 1.4246 'International Tables Vol C Tables 4.2.6.8 and 6.1.1.4'

loop_
_geom_angle_atom_site_label_1
_geom_angle_atom_site_label_2
_geom_angle_atom_site_label_3
_geom_angle
_geom_angle_site_symmetry_1
_geom_angle_site_symmetry_3
O3 Sn1 O3 103.51(13) . 3_675
O3 Sn1 O3 78.13(10) . 11_566
O3 Sn1 O3 77.57(11) 3_675 11_566
O3 Sn1 O2 160.26(10) . 11_566
O3 Sn1 O2 86.66(10) 3_675 11_566
O3 Sn1 O2 87.82(10) 11_566 11_566
O3 Sn1 C12 105.14(13) . .
O3 Sn1 C12 99.39(12) 3_675 .
O3 Sn1 C12 176.07(13) 11_566 .
O2 Sn1 C12 89.52(13) 11_566 .
O3 Sn1 O1 86.78(10) . .
O3 Sn1 O1 160.57(10) 3_675 .
O3 Sn1 O1 88.72(10) 11_566 .
O2 Sn1 O1 79.03(10) 11_566 .
C12 Sn1 O1 93.61(12) . .
O3 Sn1 Sn1 40.33(7) . 12_656
O3 Sn1 Sn1 99.75(7) 3_675 12_656
O3 Sn1 Sn1 39.85(7) 11_566 12_656
O2 Sn1 Sn1 121.92(7) 11_566 12_656
C12 Sn1 Sn1 143.87(10) . 12_656
O1 Sn1 Sn1 77.30(7) . 12_656
O3 Sn1 Sn1 99.88(7) . 11_566
O3 Sn1 Sn1 40.46(7) 3_675 11_566
O3 Sn1 Sn1 39.14(7) 11_566 11_566
O2 Sn1 Sn1 76.75(7) 11_566 11_566
C12 Sn1 Sn1 137.25(10) . 11_566
O1 Sn1 Sn1 122.18(7) . 11_566
Sn1 Sn1 Sn1 72.803(14) 12_656 11_566
C1 Ru1 C5 38.74(15) . .
C1 Ru1 C10 124.47(16) . .
C5 Ru1 C10 158.10(16) . .
C1 Ru1 C9 110.81(16) . .
C5 Ru1 C9 124.76(16) . .
C10 Ru1 C9 38.05(15) . .
C1 Ru1 C8 125.72(16) . .
C5 Ru1 C8 111.52(17) . .
C10 Ru1 C8 63.88(16) . .
C9 Ru1 C8 38.02(16) . .
C1 Ru1 C6 159.15(17) . .
C5 Ru1 C6 161.38(16) . .
C10 Ru1 C6 38.54(16) . .
C9 Ru1 C6 63.81(16) . .
C8 Ru1 C6 63.74(16) . .
C1 Ru1 C2 38.59(15) . .
C5 Ru1 C2 64.41(16) . .
C10 Ru1 C2 111.98(16) . .
C9 Ru1 C2 126.44(16) . .
C8 Ru1 C2 160.14(16) . .
C6 Ru1 C2 126.43(16) . .
C1 Ru1 C4 63.60(16) . .
C5 Ru1 C4 37.72(15) . .
C10 Ru1 C4 162.47(16) . .
C9 Ru1 C4 158.80(17) . .
C8 Ru1 C4 126.57(18) . .
C6 Ru1 C4 128.83(17) . .
C2 Ru1 C4 63.30(17) . .
C1 Ru1 C7 160.28(16) . .
C5 Ru1 C7 126.97(16) . .
C10 Ru1 C7 63.91(16) . .
C9 Ru1 C7 63.45(16) . .
C8 Ru1 C7 37.89(15) . .
C6 Ru1 C7 38.01(16) . .
C2 Ru1 C7 160.33(16) . .
C4 Ru1 C7 114.27(17) . .
C1 Ru1 C3 63.50(15) . .
C5 Ru1 C3 63.36(16) . .
C10 Ru1 C3 128.26(16) . .
C9 Ru1 C3 161.07(17) . .
C8 Ru1 C3 160.33(17) . .
C6 Ru1 C3 114.45(16) . .
C2 Ru1 C3 37.61(16) . .
C4 Ru1 C3 37.51(17) . .
C7 Ru1 C3 128.08(16) . .
C11 O1 Sn1 128.6(2) . .
C11 O2 Sn1 130.0(3) . 12_656
Sn1 O3 Sn1 133.44(13) . 2_765
Sn1 O3 Sn1 100.53(11) . 12_656
Sn1 O3 Sn1 99.70(10) 2_765 12_656
C5 C1 C2 108.2(4) . .
C5 C1 C11 125.9(4) . .
C2 C1 C11 125.1(4) . .
C5 C1 Ru1 71.3(2) . .
C2 C1 Ru1 72.2(2) . .
C11 C1 Ru1 114.1(3) . .
C3 C2 C1 107.0(4) . .
C3 C2 Ru1 71.7(2) . .
C1 C2 Ru1 69.3(2) . .
C4 C3 C2 108.7(4) . .
C4 C3 Ru1 70.8(2) . .
C2 C3 Ru1 70.7(2) . .
C5 C4 C3 108.8(4) . .
C5 C4 Ru1 70.2(2) . .
C3 C4 Ru1 71.7(2) . .
C4 C5 C1 107.3(4) . .
C4 C5 Ru1 72.1(2) . .
C1 C5 Ru1 70.0(2) . .
C7 C6 C10 107.6(4) . .
C7 C6 Ru1 71.3(2) . .
C10 C6 Ru1 70.5(2) . .
C8 C7 C6 108.3(4) . .
C8 C7 Ru1 70.7(2) . .
C6 C7 Ru1 70.7(2) . .
C7 C8 C9 108.0(4) . .
C7 C8 Ru1 71.4(2) . .
C9 C8 Ru1 70.9(2) . .
C10 C9 C8 108.6(4) . .
C10 C9 Ru1 70.9(2) . .
C8 C9 Ru1 71.1(2) . .
C9 C10 C6 107.5(4) . .
C9 C10 Ru1 71.0(2) . .
C6 C10 Ru1 71.0(2) . .
O1 C11 O2 126.0(4) . .
O1 C11 C1 118.4(3) . .
O2 C11 C1 115.6(4) . .
C17 C12 C13 118.0(4) . .
C17 C12 Sn1 121.5(3) . .
C13 C12 Sn1 120.3(3) . .
C14 C13 C12 121.0(4) . .
C13 C14 C15 120.5(4) . .
C14 C15 C16 119.5(4) . .
C15 C16 C17 120.6(4) . .
C16 C17 C12 120.3(4) . .
C23 C18 C19 118.1(5) . .
C23 C18 C24 120.3(5) . .
C19 C18 C24 121.6(5) . .
C20 C19 C18 121.8(5) . .
C19 C20 C21 119.3(5) . .
C22 C21 C20 119.4(5) . .
C21 C22 C23 120.5(5) . .
C18 C23 C22 120.9(5) . .

loop_
_geom_bond_atom_site_label_1
_geom_bond_atom_site_label_2
_geom_bond_distance
_geom_bond_site_symmetry_2
Sn1 O3 2.068(2) .
Sn1 O3 2.094(2) 3_675
Sn1 O3 2.121(3) 11_566
Sn1 O2 2.127(3) 11_566
Sn1 C12 2.130(4) .
Sn1 O1 2.154(3) .
Sn1 Sn1 3.2215(5) 12_656
Sn1 Sn1 3.2215(5) 11_566
Ru1 C1 2.143(4) .
Ru1 C5 2.160(4) .
Ru1 C10 2.171(4) .
Ru1 C9 2.171(4) .
Ru1 C8 2.174(4) .
Ru1 C6 2.177(4) .
Ru1 C2 2.181(4) .
Ru1 C4 2.184(4) .
Ru1 C7 2.184(4) .
Ru1 C3 2.195(4) .
O1 C11 1.264(5) .
O2 C11 1.276(5) .
O2 Sn1 2.127(3) 12_656
O3 Sn1 2.094(2) 2_765
O3 Sn1 2.121(3) 12_656
C1 C5 1.427(6) .
C1 C2 1.429(6) .
C1 C11 1.472(5) .
C2 C3 1.411(6) .
C3 C4 1.408(6) .
C4 C5 1.404(6) .
C6 C7 1.420(6) .
C6 C10 1.435(6) .
C7 C8 1.415(6) .
C8 C9 1.415(6) .
C9 C10 1.415(6) .
C12 C17 1.401(5) .
C12 C13 1.403(5) .
C13 C14 1.381(6) .
C14 C15 1.381(6) .
C15 C16 1.384(6) .
C16 C17 1.393(6) .
C18 C23 1.379(7) .
C18 C19 1.385(7) .
C18 C24 1.530(6) .
C19 C20 1.371(7) .
C20 C21 1.397(7) .
C21 C22 1.373(7) .
C22 C23 1.379(7) .

loop_
_platon_squeeze_void_nr
_platon_squeeze_void_average_x
_platon_squeeze_void_average_y
_platon_squeeze_void_average_z
_platon_squeeze_void_volume
_platon_squeeze_void_count_electrons
_platon_squeeze_void_content
1 0.000 0.000 0.000 363 98 ' '
2 0.333 0.667 0.667 361 98 ' '
3 0.667 0.333 0.333 361 98 ' '
